data_7708833
loop_
_publ_author_name
'Fazekas, Eszter'
'Jenkins, David T.'
'Forbes, Andrew A.'
'Gallagher, Brendan'
'Rosair, Georgina'
'McIntosh, Ruaraidh D.'

_publ_section_title
;
 Amino acid-derived bisphenolate palladium complexes as C-C coupling
 catalysts
;
_journal_name_full 'Dalton Transactions'
_journal_paper_doi 10.1039/D1DT03068J
_journal_year 2021
_chemical_formula_moiety 'C H2 Cl2, C22 H29 N O4'
_chemical_formula_sum 'C23 H31 Cl2 N O4'
_chemical_formula_weight 456.39
_space_group_crystal_system monoclinic
_space_group_IT_number 15
_space_group_name_Hall '-C 2yc'
_space_group_name_H-M_alt 'C 1 2/c 1'
_atom_sites_solution_hydrogens mixed
_atom_sites_solution_primary dual
_audit_creation_date 2021-11-03
_audit_creation_method
;
Olex2 1.3
(compiled 2020.11.12 svn.r5f609507 for OlexSys, GUI svn.r6408)
;
_audit_update_record
;
2021-11-10 deposited with the CCDC.	2021-11-12 downloaded from the CCDC.
;
_cell_angle_alpha 90
_cell_angle_beta 92.1340(10)
_cell_angle_gamma 90
_cell_formula_units_Z 8
_cell_length_a 22.1011(3)
_cell_length_b 12.1705(2)
_cell_length_c 17.0857(3)
_cell_measurement_reflns_used 9960
_cell_measurement_temperature 100(2)
_cell_measurement_theta_max 27.10
_cell_measurement_theta_min 2.96
_cell_volume 4592.55(13)
_computing_cell_refinement 'SAINT V8.38A (Bruker, 2018)'
_computing_data_reduction 'SAINT V8.38A (Bruker, 2018)'
_computing_molecular_graphics 'Olex2 1.3 (Dolomanov et al., 2009)'
_computing_publication_material 'Olex2 1.3 (Dolomanov et al., 2009)'
_computing_structure_refinement 'SHELXL 2018/3 (Sheldrick, 2015)'
_computing_structure_solution 'SHELXT 2014/5 (Sheldrick, 2014)'
_diffrn_ambient_temperature 100.0
_diffrn_measured_fraction_theta_full 0.996
_diffrn_measured_fraction_theta_max 0.997
_diffrn_measurement_device_type 'Bruker D8 Venture'
_diffrn_measurement_method '\f and \w scans'
_diffrn_radiation_type MoK\a
_diffrn_radiation_wavelength 0.71073
_diffrn_reflns_av_R_equivalents 0.0306
_diffrn_reflns_av_unetI/netI 0.0158
_diffrn_reflns_Laue_measured_fraction_full 0.996
_diffrn_reflns_Laue_measured_fraction_max 0.997
_diffrn_reflns_limit_h_max 28
_diffrn_reflns_limit_h_min -27
_diffrn_reflns_limit_k_max 15
_diffrn_reflns_limit_k_min -15
_diffrn_reflns_limit_l_max 21
_diffrn_reflns_limit_l_min -21
_diffrn_reflns_number 42089
_diffrn_reflns_point_group_measured_fraction_full 0.996
_diffrn_reflns_point_group_measured_fraction_max 0.997
_diffrn_reflns_theta_full 25.242
_diffrn_reflns_theta_max 27.101
_diffrn_reflns_theta_min 2.961
_diffrn_source_current 30.0
_diffrn_source_power 1.5
_diffrn_source_voltage 50.0
_diffrn_standards_number 0
_exptl_absorpt_coefficient_mu 0.312
_exptl_absorpt_correction_T_max 0.7455
_exptl_absorpt_correction_T_min 0.7178
_exptl_absorpt_correction_type multi-scan
_exptl_absorpt_process_details
;
SADABS-2016/2 (Bruker,2016/2) was used for absorption correction.
wR2(int) was 0.0453 before and 0.0433 after correction.
The Ratio of minimum to maximum transmission is 0.9628.
The \l/2 correction factor is Not present.
;
_exptl_crystal_colour colourless
_exptl_crystal_colour_primary colourless
_exptl_crystal_density_diffrn 1.320
_exptl_crystal_description block
_exptl_crystal_F_000 1936
_exptl_crystal_size_max 0.3
_exptl_crystal_size_mid 0.2
_exptl_crystal_size_min 0.2
_refine_diff_density_max 0.375
_refine_diff_density_min -0.595
_refine_diff_density_rms 0.058
_refine_ls_extinction_method none
_refine_ls_goodness_of_fit_ref 1.045
_refine_ls_hydrogen_treatment mixed
_refine_ls_matrix_type full
_refine_ls_number_parameters 311
_refine_ls_number_reflns 5056
_refine_ls_number_restraints 12
_refine_ls_restrained_S_all 1.045
_refine_ls_R_factor_all 0.0493
_refine_ls_R_factor_gt 0.0417
_refine_ls_shift/su_max 0.001
_refine_ls_shift/su_mean 0.000
_refine_ls_structure_factor_coef Fsqd
_refine_ls_weighting_details 'w=1/[\s^2^(Fo^2^)+(0.0641P)^2^+7.7069P] where P=(Fo^2^+2Fc^2^)/3'
_refine_ls_weighting_scheme calc
_refine_ls_wR_factor_gt 0.1168
_refine_ls_wR_factor_ref 0.1237
_reflns_Friedel_coverage 0.000
_reflns_number_gt 4380
_reflns_number_total 5056
_reflns_threshold_expression 'I > 2\s(I)'
_cod_data_source_file d1dt03068j2.cif
_cod_data_source_block 8v00077_0m
_cod_database_code 7708833
_shelx_shelxl_version_number 2018/3
_shelx_space_group_comment
;
The symmetry employed for this shelxl refinement is uniquely defined
by the following loop, which should always be used as a source of
symmetry information in preference to the above space-group names.
They are only intended as comments.
;
_shelx_estimated_absorpt_t_max 0.940
_shelx_estimated_absorpt_t_min 0.912
_olex2_refinement_description
;
1. Fixed Uiso
 At 1.2 times of:
  All C(H) groups, All C(H,H) groups
 At 1.5 times of:
  All C(H,H,H) groups
2. Restrained distances
 Cl1-Cl2 \\sim Cl1-Cl2A
 with sigma of 0.02
 Cl2A-C1T \\sim Cl1A-C1T \\sim Cl2-C1S \\sim Cl1-C1S
 with sigma of 0.02
3. Uiso/Uaniso restraints and constraints
C1S \\sim C1T: within 2A with sigma of 0.04 and sigma for terminal atoms of
0.08 within 2A
4. Others
 Fixed Sof: Cl1(0.9) C1S(0.9) H1SA(0.9) H1SB(0.9) Cl2(0.9) Cl1A(0.1) C1T(0.1)
 H1TA(0.1) H1TB(0.1) Cl2A(0.1)
5.a Secondary CH2 refined with riding coordinates:
 C1S(H1SA,H1SB), C1T(H1TA,H1TB), C1(H1A,H1B), C2(H2A,H2B), C5(H5A,H5B), C7(H7A,
 H7B)
5.b Aromatic/amide H refined with riding coordinates:
 C11(H11), C13(H13), C19(H19), C21(H21)
5.c Idealised Me refined as rotating group:
 C6(H6A,H6B,H6C), C14(H14A,H14B,H14C), C15(H15A,H15B,H15C), C22(H22A,H22B,
 H22C), C23(H23A,H23B,H23C)
;
_olex2_submission_special_instructions 'No special instructions were received'

loop_
_space_group_symop_operation_xyz
'x, y, z'
'-x, y, -z+1/2'
'x+1/2, y+1/2, z'
'-x+1/2, y+1/2, -z+1/2'
'-x, -y, -z'
'x, -y, z-1/2'
'-x+1/2, -y+1/2, -z'
'x+1/2, -y+1/2, z-1/2'

loop_
_atom_site_label
_atom_site_type_symbol
_atom_site_fract_x
_atom_site_fract_y
_atom_site_fract_z
_atom_site_U_iso_or_equiv
_atom_site_adp_type
_atom_site_occupancy
_atom_site_site_symmetry_order
_atom_site_calc_flag
_atom_site_refinement_flags_posn
_atom_site_refinement_flags_adp
_atom_site_refinement_flags_occupancy
_atom_site_disorder_assembly
_atom_site_disorder_group
Cl1 Cl 0.88562(3) 0.57723(6) 0.74371(4) 0.04132(17) Uani 0.9 1 d D . P A 1
C1S C 0.91558(13) 0.7006(2) 0.78233(14) 0.0345(5) Uani 0.9 1 d D U P A 1
H1SA H 0.882175 0.748113 0.799339 0.041 Uiso 0.9 1 calc R U P A 1
H1SB H 0.937284 0.740133 0.741223 0.041 Uiso 0.9 1 calc R U P A 1
Cl2 Cl 0.96601(3) 0.67368(5) 0.86296(3) 0.03695(16) Uani 0.9 1 d D . P A 1
Cl1A Cl 1.0074(9) 0.6580(16) 0.7019(18) 0.217(14) Uani 0.1 1 d D . P A -1
C1T C 0.9542(11) 0.716(2) 0.764(2) 0.084(10) Uani 0.1 1 d D U P A -1
H1TA H 0.938644 0.785573 0.740627 0.100 Uiso 0.1 1 calc R U P A -1
H1TB H 0.974500 0.734106 0.815082 0.100 Uiso 0.1 1 calc R U P A -1
Cl2A Cl 0.8928(7) 0.6262(10) 0.7793(6) 0.106(4) Uani 0.1 1 d D . P A -1
O1 O 0.74909(5) 0.48713(9) 0.82331(6) 0.0176(2) Uani 1 1 d . . . . .
N1 N 0.68188(6) 0.65716(11) 0.75659(7) 0.0126(3) Uani 1 1 d . . . . .
C1 C 0.72416(7) 0.67006(13) 0.69190(9) 0.0143(3) Uani 1 1 d . . . . .
H1A H 0.763048 0.633742 0.706454 0.017 Uiso 1 1 calc R U . . .
H1B H 0.732313 0.749148 0.683752 0.017 Uiso 1 1 calc R U . . .
O2 O 0.58942(5) 0.51161(10) 0.78345(7) 0.0179(2) Uani 1 1 d . . . . .
H2 H 0.6197(12) 0.534(2) 0.7654(14) 0.033(6) Uiso 1 1 d . . . . .
C2 C 0.71365(7) 0.67529(12) 0.83185(9) 0.0139(3) Uani 1 1 d . . . . .
H2A H 0.683947 0.693221 0.871893 0.017 Uiso 1 1 calc R U . . .
H2B H 0.741500 0.738531 0.827576 0.017 Uiso 1 1 calc R U . . .
O3 O 0.70082(6) 0.43504(10) 0.67010(7) 0.0189(3) Uani 1 1 d . . . . .
H3 H 0.7091(11) 0.460(2) 0.7028(15) 0.027(7) Uiso 1 1 d . . . . .
C3 C 0.74934(7) 0.57440(13) 0.85721(9) 0.0141(3) Uani 1 1 d . . . . .
O4 O 0.78066(5) 0.59534(9) 0.92357(7) 0.0166(2) Uani 1 1 d . . . . .
C5 C 0.81305(7) 0.50319(13) 0.95975(10) 0.0183(3) Uani 1 1 d . . . . .
H5A H 0.841363 0.470782 0.922588 0.022 Uiso 1 1 calc R U . . .
H5B H 0.784183 0.445625 0.975217 0.022 Uiso 1 1 calc R U . . .
C6 C 0.84738(9) 0.54721(15) 1.03079(11) 0.0266(4) Uani 1 1 d . . . . .
H6A H 0.869160 0.486998 1.057498 0.040 Uiso 1 1 calc R U . . .
H6B H 0.818934 0.580398 1.066550 0.040 Uiso 1 1 calc R U . . .
H6C H 0.876404 0.602865 1.014562 0.040 Uiso 1 1 calc R U . . .
C7 C 0.62935(7) 0.73168(13) 0.74577(9) 0.0145(3) Uani 1 1 d . . . . .
H7A H 0.612169 0.723721 0.691730 0.017 Uiso 1 1 calc R U . . .
H7B H 0.643139 0.808605 0.752540 0.017 Uiso 1 1 calc R U . . .
C8 C 0.58053(7) 0.70793(13) 0.80326(9) 0.0141(3) Uani 1 1 d . . . . .
C9 C 0.56223(7) 0.59999(13) 0.81772(9) 0.0147(3) Uani 1 1 d . . . . .
C10 C 0.51534(7) 0.57738(14) 0.86846(9) 0.0175(3) Uani 1 1 d . . . . .
C11 C 0.48733(7) 0.66600(15) 0.90405(9) 0.0198(3) Uani 1 1 d . . . . .
H11 H 0.455534 0.651844 0.938591 0.024 Uiso 1 1 calc R U . . .
C12 C 0.50414(7) 0.77401(15) 0.89093(9) 0.0193(3) Uani 1 1 d . . . . .
C13 C 0.55118(7) 0.79357(14) 0.84023(9) 0.0167(3) Uani 1 1 d . . . . .
H13 H 0.563403 0.867081 0.830796 0.020 Uiso 1 1 calc R U . . .
C14 C 0.49585(8) 0.46103(15) 0.88233(11) 0.0232(4) Uani 1 1 d . . . . .
H14A H 0.465231 0.459863 0.922356 0.035 Uiso 1 1 calc R U . . .
H14B H 0.530932 0.417284 0.900214 0.035 Uiso 1 1 calc R U . . .
H14C H 0.478669 0.430000 0.833455 0.035 Uiso 1 1 calc R U . . .
C15 C 0.47228(9) 0.86841(17) 0.92917(12) 0.0292(4) Uani 1 1 d . . . . .
H15A H 0.441210 0.839667 0.963146 0.044 Uiso 1 1 calc R U . . .
H15B H 0.453191 0.915301 0.888685 0.044 Uiso 1 1 calc R U . . .
H15C H 0.501731 0.911553 0.960514 0.044 Uiso 1 1 calc R U . . .
C16 C 0.69865(7) 0.62096(13) 0.61692(9) 0.0140(3) Uani 1 1 d . . . . .
C17 C 0.68765(7) 0.50791(13) 0.61063(9) 0.0145(3) Uani 1 1 d . . . . .
C18 C 0.66257(7) 0.46338(13) 0.54118(9) 0.0150(3) Uani 1 1 d . . . . .
C19 C 0.64984(7) 0.53341(13) 0.47828(9) 0.0150(3) Uani 1 1 d . . . . .
H19 H 0.632739 0.503365 0.431137 0.018 Uiso 1 1 calc R U . . .
C20 C 0.66125(7) 0.64607(13) 0.48189(9) 0.0148(3) Uani 1 1 d . . . . .
C21 C 0.68548(7) 0.68788(13) 0.55214(9) 0.0145(3) Uani 1 1 d . . . . .
H21 H 0.693302 0.764465 0.556128 0.017 Uiso 1 1 calc R U . . .
C22 C 0.65017(8) 0.34207(13) 0.53465(10) 0.0209(3) Uani 1 1 d . . . . .
H22A H 0.624196 0.327823 0.488014 0.031 Uiso 1 1 calc R U . . .
H22B H 0.629746 0.316987 0.581352 0.031 Uiso 1 1 calc R U . . .
H22C H 0.688488 0.302398 0.530335 0.031 Uiso 1 1 calc R U . . .
C23 C 0.64671(7) 0.71988(14) 0.41293(9) 0.0191(3) Uani 1 1 d . . . . .
H23A H 0.652912 0.679592 0.364214 0.029 Uiso 1 1 calc R U . . .
H23B H 0.673344 0.784266 0.415359 0.029 Uiso 1 1 calc R U . . .
H23C H 0.604426 0.743793 0.414352 0.029 Uiso 1 1 calc R U . . .

loop_
_atom_site_aniso_label
_atom_site_aniso_U_11
_atom_site_aniso_U_22
_atom_site_aniso_U_33
_atom_site_aniso_U_23
_atom_site_aniso_U_13
_atom_site_aniso_U_12
Cl1 0.0325(3) 0.0407(4) 0.0502(4) -0.0013(3) -0.0055(2) -0.0018(2)
C1S 0.0440(14) 0.0289(13) 0.0302(12) -0.0067(10) -0.0051(10) 0.0081(11)
Cl2 0.0407(3) 0.0339(3) 0.0357(3) -0.0003(2) -0.0062(2) 0.0037(2)
Cl1A 0.133(14) 0.133(14) 0.40(4) 0.059(18) 0.16(2) 0.018(11)
C1T 0.056(17) 0.09(2) 0.11(2) -0.021(19) 0.001(18) 0.043(18)
Cl2A 0.170(12) 0.073(7) 0.074(6) -0.048(6) -0.004(7) 0.011(7)
O1 0.0217(6) 0.0147(6) 0.0164(5) -0.0015(4) -0.0010(4) 0.0012(4)
N1 0.0127(6) 0.0148(6) 0.0103(6) 0.0001(5) 0.0003(4) 0.0007(5)
C1 0.0149(7) 0.0142(7) 0.0141(7) 0.0002(6) 0.0029(5) -0.0017(6)
O2 0.0176(6) 0.0162(6) 0.0200(6) -0.0013(5) 0.0036(4) -0.0009(4)
C2 0.0150(7) 0.0136(7) 0.0128(7) -0.0016(5) -0.0010(5) 0.0004(5)
O3 0.0306(7) 0.0138(6) 0.0122(6) 0.0005(5) -0.0012(5) 0.0010(5)
C3 0.0118(6) 0.0165(7) 0.0141(7) 0.0012(6) 0.0015(5) -0.0014(5)
O4 0.0176(5) 0.0133(5) 0.0183(6) -0.0005(4) -0.0053(4) 0.0013(4)
C5 0.0185(7) 0.0153(8) 0.0207(8) 0.0017(6) -0.0049(6) 0.0028(6)
C6 0.0305(9) 0.0205(9) 0.0276(9) 0.0027(7) -0.0144(7) 0.0010(7)
C7 0.0144(7) 0.0153(7) 0.0139(7) 0.0016(6) 0.0002(5) 0.0019(6)
C8 0.0119(7) 0.0188(8) 0.0116(7) 0.0002(6) -0.0016(5) 0.0007(6)
C9 0.0136(7) 0.0181(8) 0.0122(7) -0.0002(6) -0.0024(5) 0.0013(6)
C10 0.0132(7) 0.0228(8) 0.0162(7) 0.0037(6) -0.0023(6) -0.0013(6)
C11 0.0132(7) 0.0303(9) 0.0158(7) 0.0027(6) 0.0013(6) 0.0019(6)
C12 0.0151(7) 0.0267(9) 0.0160(7) -0.0027(6) -0.0015(6) 0.0057(6)
C13 0.0161(7) 0.0186(8) 0.0152(7) -0.0013(6) -0.0030(6) 0.0018(6)
C14 0.0174(8) 0.0252(9) 0.0271(9) 0.0067(7) 0.0018(6) -0.0027(7)
C15 0.0255(9) 0.0318(10) 0.0308(10) -0.0070(8) 0.0074(7) 0.0072(8)
C16 0.0139(7) 0.0147(7) 0.0135(7) -0.0002(6) 0.0032(5) 0.0000(5)
C17 0.0163(7) 0.0144(7) 0.0129(7) 0.0018(6) 0.0033(5) 0.0016(6)
C18 0.0152(7) 0.0145(7) 0.0155(7) -0.0012(6) 0.0035(5) 0.0007(6)
C19 0.0134(7) 0.0189(8) 0.0128(7) -0.0021(6) 0.0017(5) 0.0016(6)
C20 0.0127(7) 0.0176(8) 0.0143(7) 0.0023(6) 0.0038(5) 0.0024(6)
C21 0.0143(7) 0.0134(7) 0.0162(7) 0.0009(6) 0.0046(5) -0.0002(5)
C22 0.0302(9) 0.0141(8) 0.0185(8) -0.0016(6) 0.0013(6) -0.0016(6)
C23 0.0212(8) 0.0203(8) 0.0157(7) 0.0042(6) 0.0013(6) 0.0012(6)

loop_
_atom_type_symbol
_atom_type_description
_atom_type_scat_dispersion_real
_atom_type_scat_dispersion_imag
_atom_type_scat_source
C C 0.0033 0.0016 'International Tables Vol C Tables 4.2.6.8 and 6.1.1.4'
H H 0.0000 0.0000 'International Tables Vol C Tables 4.2.6.8 and 6.1.1.4'
Cl Cl 0.1484 0.1585 'International Tables Vol C Tables 4.2.6.8 and 6.1.1.4'
N N 0.0061 0.0033 'International Tables Vol C Tables 4.2.6.8 and 6.1.1.4'
O O 0.0106 0.0060 'International Tables Vol C Tables 4.2.6.8 and 6.1.1.4'

loop_
_geom_angle_atom_site_label_1
_geom_angle_atom_site_label_2
_geom_angle_atom_site_label_3
_geom_angle
_geom_angle_site_symmetry_1
_geom_angle_site_symmetry_3
_geom_angle_publ_flag
Cl2A Cl1 C1S 24.4(10) . . ?
Cl1 C1S H1SA 109.5 . . ?
Cl1 C1S H1SB 109.5 . . ?
Cl1 C1S Cl2 110.57(14) . . ?
H1SA C1S H1SB 108.1 . . ?
Cl2 C1S H1SA 109.5 . . ?
Cl2 C1S H1SB 109.5 . . ?
C1T C1S Cl1 112.5(17) . . ?
C1T C1S H1SA 132.5 . . ?
C1T C1S H1SB 36.4 . . ?
C1T C1S Cl2 75(3) . . ?
C1T C1S Cl2A 127.3(16) . . ?
Cl2A C1S Cl1 20.0(6) . . ?
Cl2A C1S H1SA 99.1 . . ?
Cl2A C1S H1SB 129.6 . . ?
Cl2A C1S Cl2 99.6(7) . . ?
C1S Cl2 C1T 30.7(7) . . ?
C1S Cl2 Cl2A 27.7(4) . . ?
C1T Cl2 Cl2A 51.7(7) . . ?
C1S C1T Cl2 74(2) . . ?
C1S C1T Cl1A 139(2) . . ?
C1S C1T H1TA 90.0 . . ?
C1S C1T H1TB 97.9 . . ?
C1S C1T Cl2A 27.7(9) . . ?
Cl2 C1T H1TA 131.9 . . ?
Cl2 C1T H1TB 35.0 . . ?
Cl1A C1T Cl2 112(2) . . ?
Cl1A C1T H1TA 109.2 . . ?
Cl1A C1T H1TB 109.2 . . ?
Cl1A C1T Cl2A 111.8(15) . . ?
H1TA C1T H1TB 107.9 . . ?
Cl2A C1T Cl2 76.4(12) . . ?
Cl2A C1T H1TA 109.2 . . ?
Cl2A C1T H1TB 109.2 . . ?
Cl1 Cl2A C1S 135.6(15) . . ?
Cl1 Cl2A Cl2 138.8(12) . . ?
Cl1 Cl2A C1T 116.4(16) . . ?
C1S Cl2A Cl2 52.6(6) . . ?
C1S Cl2A C1T 24.9(8) . . ?
C1T Cl2A Cl2 51.9(14) . . ?
C2 N1 C1 110.19(12) . . ?
C2 N1 C7 111.54(12) . . ?
C7 N1 C1 110.83(12) . . ?
N1 C1 H1A 109.3 . . ?
N1 C1 H1B 109.3 . . ?
N1 C1 C16 111.49(12) . . ?
H1A C1 H1B 108.0 . . ?
C16 C1 H1A 109.3 . . ?
C16 C1 H1B 109.3 . . ?
C9 O2 H2 106.8(18) . . ?
N1 C2 H2A 109.4 . . ?
N1 C2 H2B 109.4 . . ?
N1 C2 C3 110.99(12) . . ?
H2A C2 H2B 108.0 . . ?
C3 C2 H2A 109.4 . . ?
C3 C2 H2B 109.4 . . ?
C17 O3 H3 112(2) . . ?
O1 C3 C2 125.59(14) . . ?
O1 C3 O4 124.68(14) . . ?
O4 C3 C2 109.72(13) . . ?
C3 O4 C5 116.50(12) . . ?
O4 C5 H5A 110.3 . . ?
O4 C5 H5B 110.3 . . ?
O4 C5 C6 107.06(13) . . ?
H5A C5 H5B 108.6 . . ?
C6 C5 H5A 110.3 . . ?
C6 C5 H5B 110.3 . . ?
C5 C6 H6A 109.5 . . ?
C5 C6 H6B 109.5 . . ?
C5 C6 H6C 109.5 . . ?
H6A C6 H6B 109.5 . . ?
H6A C6 H6C 109.5 . . ?
H6B C6 H6C 109.5 . . ?
N1 C7 H7A 109.2 . . ?
N1 C7 H7B 109.2 . . ?
N1 C7 C8 112.14(12) . . ?
H7A C7 H7B 107.9 . . ?
C8 C7 H7A 109.2 . . ?
C8 C7 H7B 109.2 . . ?
C9 C8 C7 120.77(14) . . ?
C13 C8 C7 120.47(14) . . ?
C13 C8 C9 118.70(14) . . ?
O2 C9 C8 121.73(14) . . ?
O2 C9 C10 117.05(14) . . ?
C8 C9 C10 121.22(14) . . ?
C9 C10 C14 120.35(15) . . ?
C11 C10 C9 117.90(15) . . ?
C11 C10 C14 121.74(15) . . ?
C10 C11 H11 118.8 . . ?
C12 C11 C10 122.46(15) . . ?
C12 C11 H11 118.8 . . ?
C11 C12 C13 118.14(15) . . ?
C11 C12 C15 121.30(16) . . ?
C13 C12 C15 120.56(16) . . ?
C8 C13 C12 121.57(15) . . ?
C8 C13 H13 119.2 . . ?
C12 C13 H13 119.2 . . ?
C10 C14 H14A 109.5 . . ?
C10 C14 H14B 109.5 . . ?
C10 C14 H14C 109.5 . . ?
H14A C14 H14B 109.5 . . ?
H14A C14 H14C 109.5 . . ?
H14B C14 H14C 109.5 . . ?
C12 C15 H15A 109.5 . . ?
C12 C15 H15B 109.5 . . ?
C12 C15 H15C 109.5 . . ?
H15A C15 H15B 109.5 . . ?
H15A C15 H15C 109.5 . . ?
H15B C15 H15C 109.5 . . ?
C17 C16 C1 120.94(14) . . ?
C21 C16 C1 120.26(14) . . ?
C21 C16 C17 118.80(14) . . ?
O3 C17 C16 123.15(14) . . ?
O3 C17 C18 116.36(14) . . ?
C18 C17 C16 120.49(14) . . ?
C17 C18 C22 120.52(14) . . ?
C19 C18 C17 118.66(14) . . ?
C19 C18 C22 120.82(14) . . ?
C18 C19 H19 118.8 . . ?
C18 C19 C20 122.44(14) . . ?
C20 C19 H19 118.8 . . ?
C19 C20 C23 121.23(14) . . ?
C21 C20 C19 117.42(14) . . ?
C21 C20 C23 121.35(15) . . ?
C16 C21 H21 118.9 . . ?
C20 C21 C16 122.17(15) . . ?
C20 C21 H21 118.9 . . ?
C18 C22 H22A 109.5 . . ?
C18 C22 H22B 109.5 . . ?
C18 C22 H22C 109.5 . . ?
H22A C22 H22B 109.5 . . ?
H22A C22 H22C 109.5 . . ?
H22B C22 H22C 109.5 . . ?
C20 C23 H23A 109.5 . . ?
C20 C23 H23B 109.5 . . ?
C20 C23 H23C 109.5 . . ?
H23A C23 H23B 109.5 . . ?
H23A C23 H23C 109.5 . . ?
H23B C23 H23C 109.5 . . ?

loop_
_geom_bond_atom_site_label_1
_geom_bond_atom_site_label_2
_geom_bond_distance
_geom_bond_site_symmetry_2
_geom_bond_publ_flag
Cl1 C1S 1.759(3) . ?
Cl1 Cl2A 0.862(10) . ?
C1S H1SA 0.9900 . ?
C1S H1SB 0.9900 . ?
C1S Cl2 1.770(2) . ?
C1S C1T 0.940(18) . ?
C1S Cl2A 1.037(14) . ?
Cl2 C1T 1.78(4) . ?
Cl2 Cl2A 2.196(13) . ?
Cl1A C1T 1.761(16) . ?
C1T H1TA 0.9900 . ?
C1T H1TB 0.9900 . ?
C1T Cl2A 1.773(16) . ?
O1 C3 1.2097(19) . ?
N1 C1 1.4820(18) . ?
N1 C2 1.4587(18) . ?
N1 C7 1.4792(19) . ?
C1 H1A 0.9900 . ?
C1 H1B 0.9900 . ?
C1 C16 1.504(2) . ?
O2 H2 0.80(3) . ?
O2 C9 1.3737(19) . ?
C2 H2A 0.9900 . ?
C2 H2B 0.9900 . ?
C2 C3 1.514(2) . ?
O3 H3 0.66(3) . ?
O3 C17 1.3717(19) . ?
C3 O4 1.3309(19) . ?
O4 C5 1.4557(18) . ?
C5 H5A 0.9900 . ?
C5 H5B 0.9900 . ?
C5 C6 1.506(2) . ?
C6 H6A 0.9800 . ?
C6 H6B 0.9800 . ?
C6 H6C 0.9800 . ?
C7 H7A 0.9900 . ?
C7 H7B 0.9900 . ?
C7 C8 1.514(2) . ?
C8 C9 1.399(2) . ?
C8 C13 1.392(2) . ?
C9 C10 1.403(2) . ?
C10 C11 1.394(2) . ?
C10 C14 1.501(2) . ?
C11 H11 0.9500 . ?
C11 C12 1.387(3) . ?
C12 C13 1.398(2) . ?
C12 C15 1.509(2) . ?
C13 H13 0.9500 . ?
C14 H14A 0.9800 . ?
C14 H14B 0.9800 . ?
C14 H14C 0.9800 . ?
C15 H15A 0.9800 . ?
C15 H15B 0.9800 . ?
C15 H15C 0.9800 . ?
C16 C17 1.401(2) . ?
C16 C21 1.396(2) . ?
C17 C18 1.400(2) . ?
C18 C19 1.392(2) . ?
C18 C22 1.505(2) . ?
C19 H19 0.9500 . ?
C19 C20 1.395(2) . ?
C20 C21 1.392(2) . ?
C20 C23 1.507(2) . ?
C21 H21 0.9500 . ?
C22 H22A 0.9800 . ?
C22 H22B 0.9800 . ?
C22 H22C 0.9800 . ?
C23 H23A 0.9800 . ?
C23 H23B 0.9800 . ?
C23 H23C 0.9800 . ?

loop_
_geom_torsion_atom_site_label_1
_geom_torsion_atom_site_label_2
_geom_torsion_atom_site_label_3
_geom_torsion_atom_site_label_4
_geom_torsion
_geom_torsion_site_symmetry_1
_geom_torsion_site_symmetry_2
_geom_torsion_site_symmetry_3
_geom_torsion_site_symmetry_4
_geom_torsion_publ_flag
Cl1 C1S Cl2 C1T 108.8(16) . . . . ?
Cl1 C1S Cl2 Cl2A -17.4(7) . . . . ?
Cl1 C1S C1T Cl2 -106.5(10) . . . . ?
Cl1 C1S C1T Cl1A -1(6) . . . . ?
Cl1 C1S C1T Cl2A -15.6(13) . . . . ?
Cl1 C1S Cl2A Cl2 125(2) . . . . ?
Cl1 C1S Cl2A C1T 46(4) . . . . ?
C1S Cl1 Cl2A Cl2 -81(3) . . . . ?
C1S Cl1 Cl2A C1T -20.0(18) . . . . ?
C1S Cl2 C1T Cl1A -137(2) . . . . ?
C1S Cl2 C1T Cl2A -28.6(9) . . . . ?
C1S C1T Cl2A Cl1 146(3) . . . . ?
C1S C1T Cl2A Cl2 -82(3) . . . . ?
Cl2 C1S C1T Cl1A 106(5) . . . . ?
Cl2 C1S C1T Cl2A 91(2) . . . . ?
Cl2 C1S Cl2A Cl1 -125(2) . . . . ?
Cl2 C1S Cl2A C1T -79(3) . . . . ?
Cl2 C1T Cl2A Cl1 -132.8(13) . . . . ?
Cl2 C1T Cl2A C1S 82(3) . . . . ?
Cl1A C1T Cl2A Cl1 -24(3) . . . . ?
Cl1A C1T Cl2A C1S -169(5) . . . . ?
Cl1A C1T Cl2A Cl2 109(3) . . . . ?
C1T C1S Cl2 Cl2A -126.3(16) . . . . ?
C1T C1S Cl2A Cl1 -46(4) . . . . ?
C1T C1S Cl2A Cl2 79(3) . . . . ?
Cl2A Cl1 C1S Cl2 60(2) . . . . ?
Cl2A Cl1 C1S C1T 141(3) . . . . ?
Cl2A C1S Cl2 C1T 126.3(16) . . . . ?
Cl2A C1S C1T Cl2 -91(2) . . . . ?
Cl2A C1S C1T Cl1A 15(7) . . . . ?
Cl2A Cl2 C1T C1S 28.6(9) . . . . ?
Cl2A Cl2 C1T Cl1A -108.3(17) . . . . ?
O1 C3 O4 C5 -4.7(2) . . . . ?
N1 C1 C16 C17 -64.18(18) . . . . ?
N1 C1 C16 C21 115.80(15) . . . . ?
N1 C2 C3 O1 -4.6(2) . . . . ?
N1 C2 C3 O4 176.33(12) . . . . ?
N1 C7 C8 C9 -45.30(19) . . . . ?
N1 C7 C8 C13 137.46(14) . . . . ?
C1 N1 C2 C3 -79.44(15) . . . . ?
C1 N1 C7 C8 170.80(12) . . . . ?
C1 C16 C17 O3 -2.1(2) . . . . ?
C1 C16 C17 C18 178.50(13) . . . . ?
C1 C16 C21 C20 -179.33(14) . . . . ?
O2 C9 C10 C11 179.75(13) . . . . ?
O2 C9 C10 C14 -1.2(2) . . . . ?
C2 N1 C1 C16 163.49(12) . . . . ?
C2 N1 C7 C8 -66.02(16) . . . . ?
C2 C3 O4 C5 174.40(12) . . . . ?
O3 C17 C18 C19 -178.34(13) . . . . ?
O3 C17 C18 C22 1.2(2) . . . . ?
C3 O4 C5 C6 177.10(14) . . . . ?
C7 N1 C1 C16 -72.56(16) . . . . ?
C7 N1 C2 C3 157.02(12) . . . . ?
C7 C8 C9 O2 3.0(2) . . . . ?
C7 C8 C9 C10 -177.39(13) . . . . ?
C7 C8 C13 C12 177.17(14) . . . . ?
C8 C9 C10 C11 0.1(2) . . . . ?
C8 C9 C10 C14 179.19(14) . . . . ?
C9 C8 C13 C12 -0.1(2) . . . . ?
C9 C10 C11 C12 0.1(2) . . . . ?
C10 C11 C12 C13 -0.3(2) . . . . ?
C10 C11 C12 C15 178.91(16) . . . . ?
C11 C12 C13 C8 0.3(2) . . . . ?
C13 C8 C9 O2 -179.70(14) . . . . ?
C13 C8 C9 C10 -0.1(2) . . . . ?
C14 C10 C11 C12 -178.97(15) . . . . ?
C15 C12 C13 C8 -178.89(15) . . . . ?
C16 C17 C18 C19 1.1(2) . . . . ?
C16 C17 C18 C22 -179.39(14) . . . . ?
C17 C16 C21 C20 0.6(2) . . . . ?
C17 C18 C19 C20 0.1(2) . . . . ?
C18 C19 C20 C21 -0.9(2) . . . . ?
C18 C19 C20 C23 -179.73(14) . . . . ?
C19 C20 C21 C16 0.5(2) . . . . ?
C21 C16 C17 O3 177.92(14) . . . . ?
C21 C16 C17 C18 -1.5(2) . . . . ?
C22 C18 C19 C20 -179.37(15) . . . . ?
C23 C20 C21 C16 179.33(14) . . . . ?
